data_4320622
loop_
_publ_author_name
'Kaname Ito'
'Toshi Nagata'
'Koji Tanaka'

_publ_section_title
;
 Synthesis and Electrochemical Properties of Transition Metal Complexes of
 2,2':6',2''-Terpyridine 1,1''-Dioxide
;
_journal_name_full 'Inorganic Chemistry'
_journal_page_first 6331
_journal_page_last 6333
_journal_paper_doi 10.1021/ic010883a
_journal_volume 40
_journal_year 2001
_chemical_formula_moiety 'C30 H22 Cl2 Fe N6 O12 '
_chemical_formula_sum 'C30 H22 Cl2 Fe N6 O12'
_chemical_formula_weight 785.29
_space_group_IT_number 14
_symmetry_cell_setting monoclinic
_symmetry_Int_Tables_number 14
_symmetry_space_group_name_Hall '-P 2yn'
_symmetry_space_group_name_H-M 'P 1 21/n 1'
_cell_angle_alpha 90
_cell_angle_beta 96.4000(5)
_cell_angle_gamma 90
_cell_formula_units_Z 4
_cell_length_a 15.320(2)
_cell_length_b 9.9900(5)
_cell_length_c 19.6900(4)
_cell_measurement_reflns_used 11438
_cell_measurement_temperature 193.1
_cell_measurement_theta_max 13.7
_cell_measurement_theta_min 1.6
_cell_volume 2994.7(4)
_computing_cell_refinement CrystalClear
_computing_data_collection CrystalClear
_computing_data_reduction CrystalStructure
_computing_publication_material 'CrystalStructure Ver. 1.00'
_computing_structure_refinement CRYSTALS
_computing_structure_solution SIR92
_diffrn_detector_area_resol_mean 7.32
_diffrn_measured_fraction_theta_full 0.9827
_diffrn_measured_fraction_theta_max 0.9827
_diffrn_measurement_device_type 'Rigaku MERCURY'
_diffrn_measurement_method \w
_diffrn_radiation_type 'Mo K\a'
_diffrn_radiation_wavelength 0.7107
_diffrn_reflns_av_R_equivalents 0.026
_diffrn_reflns_limit_h_max 19
_diffrn_reflns_limit_h_min -19
_diffrn_reflns_limit_k_max 10
_diffrn_reflns_limit_k_min -12
_diffrn_reflns_limit_l_max 24
_diffrn_reflns_limit_l_min -24
_diffrn_reflns_number 27954
_diffrn_reflns_theta_full 27.48
_diffrn_reflns_theta_max 27.48
_exptl_absorpt_coefficient_mu 0.762
_exptl_absorpt_correction_T_max 0.000
_exptl_absorpt_correction_T_min 0.000
_exptl_absorpt_correction_type none
_exptl_crystal_colour blue
_exptl_crystal_density_diffrn 1.742
_exptl_crystal_density_method 'not measured'
_exptl_crystal_description prism
_exptl_crystal_size_max 0.20
_exptl_crystal_size_mid 0.20
_exptl_crystal_size_min 0.20
_refine_diff_density_max 1.16
_refine_diff_density_min -0.56
_refine_ls_extinction_method none
_refine_ls_goodness_of_fit_ref 0.731
_refine_ls_hydrogen_treatment refall
_refine_ls_number_parameters 482
_refine_ls_number_reflns 4700
_refine_ls_R_factor_gt 0.0500
_refine_ls_shift/su_max 0.0110
_refine_ls_structure_factor_coef F
_refine_ls_weighting_details 'w = 1/[0.010Fo^2^ + 1.000\s^2^(Fo)]'
_refine_ls_weighting_scheme calc
_refine_ls_wR_factor_ref 0.0760
_reflns_number_gt 4700
_reflns_number_total 6924
_reflns_threshold_expression F^2^>2.0\s(F^2^)
_cod_data_source_file ic010883a_3.cif
_cod_data_source_block '__Fe(tpyO2)2.(ClO4)2'
_cod_original_cell_volume 2994.7(3)
_cod_original_formula_sum 'C30 H22 Cl2 Fe N6 O12 '
_cod_database_code 4320622

loop_
_symmetry_equiv_pos_as_xyz
x,y,z
-x,-y,-z
-x+1/2,y+1/2,-z+1/2
x+1/2,-y+1/2,z+1/2

loop_
_atom_site_label
_atom_site_type_symbol
_atom_site_fract_x
_atom_site_fract_y
_atom_site_fract_z
_atom_site_U_iso_or_equiv
_atom_site_adp_type
_atom_site_occupancy
_atom_site_symmetry_multiplicity
_atom_site_calc_flag
_atom_site_refinement_flags
_atom_site_disorder_assembly
_atom_site_disorder_group
Fe1 Fe 0.37674(3) 0.06076(4) 0.29968(2) 0.03020(12) Uani 1.00 1 d . . .
Cl1 Cl 0.63579(6) 0.50791(9) 0.36900(4) 0.0394(2) Uani 1.00 1 d . . .
Cl2 Cl 0.88527(6) 0.17557(9) 0.44383(4) 0.0387(2) Uani 1.00 1 d . . .
O1 O 0.2921(2) -0.0912(2) 0.31871(12) 0.0357(6) Uani 1.00 1 d . . .
O2 O 0.4439(2) 0.2072(3) 0.25198(12) 0.0404(6) Uani 1.00 1 d . . .
O3 O 0.3051(2) 0.2276(3) 0.3203(1) 0.0433(7) Uani 1.00 1 d . . .
O4 O 0.4651(2) -0.0967(2) 0.30648(13) 0.0393(6) Uani 1.00 1 d . . .
O5 O 0.5628(3) 0.4880(6) 0.4043(2) 0.107(2) Uani 1.00 1 d . . .
O6 O 0.6250(6) 0.6189(9) 0.3337(6) 0.240(5) Uani 1.00 1 d . . .
O7 O 0.7117(3) 0.5289(8) 0.4122(2) 0.138(2) Uani 1.00 1 d . . .
O8 O 0.6419(4) 0.4207(9) 0.3178(4) 0.188(3) Uani 1.00 1 d . . .
O9 O 0.8047(2) 0.1734(4) 0.4735(2) 0.0623(9) Uani 1.00 1 d . . .
O10 O 0.8739(3) 0.2254(4) 0.3763(2) 0.0801(12) Uani 1.00 1 d . . .
O11 O 0.9155(4) 0.0430(4) 0.4404(3) 0.101(2) Uani 1.00 1 d . . .
O12 O 0.9469(2) 0.2581(5) 0.4854(2) 0.0844(13) Uani 1.00 1 d . . .
N1 N 0.2077(2) -0.0588(3) 0.3109(1) 0.0319(6) Uani 1.00 1 d . . .
N2 N 0.3041(2) 0.0470(3) 0.19972(13) 0.0306(6) Uani 1.00 1 d . . .
N3 N 0.4848(2) 0.1639(3) 0.2010(1) 0.0368(7) Uani 1.00 1 d . . .
N4 N 0.2669(2) 0.2186(3) 0.3765(2) 0.0447(9) Uani 1.00 1 d . . .
N5 N 0.4501(2) 0.1130(3) 0.3960(1) 0.0348(7) Uani 1.00 1 d . . .
N6 N 0.5487(2) -0.0621(3) 0.3077(1) 0.0344(7) Uani 1.00 1 d . . .
C1 C 0.1612(2) -0.0876(3) 0.3639(2) 0.0375(8) Uani 1.00 1 d . . .
C2 C 0.0741(3) -0.0556(4) 0.3621(2) 0.0420(9) Uani 1.00 1 d . . .
C3 C 0.0330(2) 0.0086(4) 0.3044(2) 0.0454(10) Uani 1.00 1 d . . .
C4 C 0.0810(2) 0.0359(4) 0.2509(2) 0.0404(9) Uani 1.00 1 d . . .
C5 C 0.1694(2) 0.0001(3) 0.2526(2) 0.0332(8) Uani 1.00 1 d . . .
C6 C 0.2169(2) 0.0231(3) 0.1918(2) 0.0330(8) Uani 1.00 1 d . . .
C7 C 0.1680(2) 0.0210(4) 0.1273(2) 0.0380(8) Uani 1.00 1 d . . .
C8 C 0.2101(2) 0.0479(3) 0.0707(2) 0.0384(8) Uani 1.00 1 d . . .
C9 C 0.2987(2) 0.0730(3) 0.0780(2) 0.0366(8) Uani 1.00 1 d . . .
C10 C 0.3451(2) 0.0703(3) 0.1432(2) 0.0327(8) Uani 1.00 1 d . . .
C11 C 0.4417(2) 0.0905(3) 0.1490(2) 0.0349(8) Uani 1.00 1 d . . .
C12 C 0.4925(2) 0.0415(4) 0.0997(2) 0.0408(9) Uani 1.00 1 d . . .
C13 C 0.5811(3) 0.0687(4) 0.1019(2) 0.0460(10) Uani 1.00 1 d . . .
C14 C 0.6191(3) 0.1529(4) 0.1518(2) 0.0461(10) Uani 1.00 1 d . . .
C15 C 0.5705(2) 0.1997(4) 0.2007(2) 0.0425(9) Uani 1.00 1 d . . .
C16 C 0.1788(3) 0.2452(4) 0.3703(3) 0.0597(13) Uani 1.00 1 d . . .
C17 C 0.1323(4) 0.2341(5) 0.4253(4) 0.073(2) Uani 1.00 1 d . . .
C18 C 0.1747(4) 0.1971(5) 0.4870(4) 0.078(2) Uani 1.00 1 d . . .
C19 C 0.2645(4) 0.1760(4) 0.4935(3) 0.0602(13) Uani 1.00 1 d . . .
C20 C 0.3129(3) 0.1882(3) 0.4380(2) 0.0444(10) Uani 1.00 1 d . . .
C21 C 0.4099(3) 0.1724(3) 0.4460(2) 0.0396(9) Uani 1.00 1 d . . .
C22 C 0.4569(3) 0.2153(4) 0.5066(2) 0.0529(12) Uani 1.00 1 d . . .
C23 C 0.5454(3) 0.1923(4) 0.5178(2) 0.0528(11) Uani 1.00 1 d . . .
C24 C 0.5871(3) 0.1310(4) 0.4677(2) 0.0454(10) Uani 1.00 1 d . . .
C25 C 0.5374(2) 0.0943(3) 0.4062(2) 0.0370(8) Uani 1.00 1 d . . .
C26 C 0.5858(2) 0.0320(3) 0.3527(2) 0.0353(8) Uani 1.00 1 d . . .
C27 C 0.6735(2) 0.0651(4) 0.3479(2) 0.0446(10) Uani 1.00 1 d . . .
C28 C 0.7222(2) 0.0041(5) 0.3022(2) 0.0492(10) Uani 1.00 1 d . . .
C29 C 0.6823(3) -0.0941(4) 0.2595(2) 0.0466(10) Uani 1.00 1 d . . .
C30 C 0.5962(2) -0.1240(4) 0.2634(2) 0.0407(9) Uani 1.00 1 d . . .
H1 H 0.1898(2) -0.1310(3) 0.4032(2) 0.0454(13) Uiso 1.00 1 c . . .
H2 H 0.0423(3) -0.0767(4) 0.3994(2) 0.052(1) Uiso 1.00 1 c . . .
H3 H -0.0272(2) 0.0331(4) 0.3019(2) 0.056(1) Uiso 1.00 1 c . . .
H4 H 0.0532(2) 0.0805(4) 0.2117(2) 0.0487(13) Uiso 1.00 1 c . . .
H5 H 0.1069(2) 0.0015(4) 0.1227(2) 0.0453(13) Uiso 1.00 1 c . . .
H6 H 0.1779(2) 0.0492(3) 0.0266(2) 0.0454(13) Uiso 1.00 1 c . . .
H7 H 0.3281(2) 0.0919(3) 0.0391(2) 0.0439(13) Uiso 1.00 1 c . . .
H8 H 0.4651(2) -0.0122(4) 0.0636(2) 0.050(1) Uiso 1.00 1 c . . .
H9 H 0.6151(3) 0.0298(4) 0.0695(2) 0.056(1) Uiso 1.00 1 c . . .
H10 H 0.6789(3) 0.1784(4) 0.1522(2) 0.056(1) Uiso 1.00 1 c . . .
H11 H 0.5969(2) 0.2582(4) 0.2351(2) 0.051(1) Uiso 1.00 1 c . . .
H12 H 0.1497(3) 0.2717(4) 0.3273(3) 0.073(2) Uiso 1.00 1 c . . .
H13 H 0.0710(4) 0.2520(5) 0.4205(4) 0.091(2) Uiso 1.00 1 c . . .
H14 H 0.1428(4) 0.1860(5) 0.5253(4) 0.100(3) Uiso 1.00 1 c . . .
H15 H 0.2939(4) 0.1525(4) 0.5369(3) 0.076(2) Uiso 1.00 1 c . . .
H16 H 0.4277(3) 0.2603(4) 0.5401(2) 0.065(2) Uiso 1.00 1 c . . .
H17 H 0.5778(3) 0.2183(4) 0.5597(2) 0.063(2) Uiso 1.00 1 c . . .
H18 H 0.6485(3) 0.1138(4) 0.4745(2) 0.054(1) Uiso 1.00 1 c . . .
H19 H 0.7005(2) 0.1322(4) 0.3774(2) 0.053(1) Uiso 1.00 1 c . . .
H20 H 0.7817(2) 0.0285(5) 0.2998(2) 0.059(2) Uiso 1.00 1 c . . .
H21 H 0.7144(3) -0.1398(4) 0.2280(2) 0.056(1) Uiso 1.00 1 c . . .
H22 H 0.5687(2) -0.1907(4) 0.2339(2) 0.0490(13) Uiso 1.00 1 c . . .

loop_
_atom_site_aniso_label
_atom_site_aniso_U_11
_atom_site_aniso_U_22
_atom_site_aniso_U_33
_atom_site_aniso_U_12
_atom_site_aniso_U_13
_atom_site_aniso_U_23
Fe1 0.0311(3) 0.0290(2) 0.0310(3) -0.0006(2) 0.0060(2) -0.0005(2)
Cl1 0.0399(4) 0.0439(5) 0.0349(4) -0.0015(3) 0.0062(3) -0.0027(3)
Cl2 0.0361(4) 0.0467(5) 0.0343(4) -0.0025(3) 0.0080(3) -0.0026(3)
O1 0.0329(11) 0.0344(12) 0.0404(12) 0.0003(9) 0.0063(9) 0.0074(10)
O2 0.047(1) 0.0389(13) 0.0376(12) -0.0057(11) 0.0150(10) -0.0019(10)
O3 0.045(1) 0.0358(12) 0.052(1) 0.0044(11) 0.0161(11) -0.0025(11)
O4 0.0355(12) 0.0313(11) 0.051(1) 0.0011(9) 0.0065(10) -0.0050(10)
O5 0.069(3) 0.167(5) 0.092(3) -0.035(3) 0.047(2) -0.036(3)
O6 0.207(9) 0.171(8) 0.339(13) -0.001(6) 0.011(8) 0.186(9)
O7 0.067(3) 0.284(8) 0.063(2) -0.062(4) 0.005(2) -0.008(4)
O8 0.100(4) 0.268(9) 0.208(7) -0.047(5) 0.062(4) -0.187(7)
O9 0.039(1) 0.101(3) 0.049(2) -0.011(2) 0.0127(12) -0.017(2)
O10 0.096(3) 0.096(3) 0.048(2) -0.009(2) 0.010(2) 0.021(2)
O11 0.121(4) 0.059(2) 0.132(4) 0.028(2) 0.057(3) 0.021(2)
O12 0.055(2) 0.130(4) 0.070(2) -0.042(2) 0.018(2) -0.044(2)
N1 0.036(1) 0.0254(12) 0.0359(13) -0.0036(10) 0.0089(11) -0.0015(10)
N2 0.0351(13) 0.0250(12) 0.0323(12) 0.0016(10) 0.0060(10) 0.0029(10)
N3 0.040(2) 0.032(1) 0.039(1) 0.0017(11) 0.0097(11) 0.0047(11)
N4 0.047(2) 0.027(1) 0.064(2) -0.0041(12) 0.022(2) -0.0054(13)
N5 0.043(2) 0.0291(13) 0.0336(13) -0.0014(12) 0.0112(11) -0.0031(11)
N6 0.0342(13) 0.0319(13) 0.0369(13) 0.0035(11) 0.0037(11) 0.0008(11)
C1 0.049(2) 0.027(2) 0.039(2) -0.0070(13) 0.013(1) -0.0029(13)
C2 0.046(2) 0.035(2) 0.047(2) -0.010(1) 0.020(2) -0.006(1)
C3 0.034(2) 0.046(2) 0.059(2) -0.001(2) 0.017(2) -0.006(2)
C4 0.034(2) 0.042(2) 0.045(2) 0.002(1) 0.0059(13) -0.000(2)
C5 0.034(2) 0.029(2) 0.038(2) -0.0001(12) 0.0071(12) -0.0009(12)
C6 0.036(2) 0.027(1) 0.036(2) 0.0038(12) 0.0048(12) 0.0011(12)
C7 0.036(2) 0.037(2) 0.040(2) 0.004(1) 0.0014(13) 0.002(1)
C8 0.046(2) 0.035(2) 0.033(2) 0.007(1) -0.0003(13) 0.0010(13)
C9 0.047(2) 0.034(2) 0.028(2) 0.004(1) 0.0056(13) 0.0041(12)
C10 0.040(2) 0.029(1) 0.030(1) 0.0033(13) 0.0067(12) 0.0029(11)
C11 0.038(2) 0.033(2) 0.034(2) -0.0033(13) 0.0072(13) 0.0032(12)
C12 0.044(2) 0.043(2) 0.037(2) -0.001(2) 0.014(1) 0.002(1)
C13 0.042(2) 0.056(2) 0.042(2) 0.006(2) 0.014(2) 0.007(2)
C14 0.038(2) 0.049(2) 0.053(2) -0.002(2) 0.010(2) 0.009(2)
C15 0.037(2) 0.039(2) 0.051(2) -0.006(1) 0.003(2) 0.005(2)
C16 0.047(2) 0.032(2) 0.103(4) -0.007(2) 0.020(2) -0.016(2)
C17 0.064(3) 0.037(2) 0.127(5) -0.012(2) 0.053(3) -0.027(3)
C18 0.089(4) 0.043(2) 0.117(5) -0.017(3) 0.077(4) -0.023(3)
C19 0.082(3) 0.042(2) 0.065(3) -0.002(2) 0.047(2) -0.009(2)
C20 0.059(2) 0.027(2) 0.052(2) -0.003(2) 0.028(2) -0.007(1)
C21 0.058(2) 0.029(2) 0.035(2) -0.003(1) 0.016(2) -0.0025(13)
C22 0.083(3) 0.041(2) 0.038(2) -0.008(2) 0.022(2) -0.009(2)
C23 0.074(3) 0.051(2) 0.034(2) -0.018(2) 0.004(2) -0.008(2)
C24 0.054(2) 0.044(2) 0.036(2) -0.011(2) 0.000(2) 0.000(2)
C25 0.044(2) 0.034(2) 0.033(2) -0.005(1) 0.0041(13) 0.0001(13)
C26 0.036(2) 0.037(2) 0.032(2) 0.0013(13) -0.0002(12) -0.0002(13)
C27 0.036(2) 0.053(2) 0.043(2) -0.005(2) -0.002(1) -0.003(2)
C28 0.031(2) 0.067(3) 0.049(2) 0.003(2) -0.000(1) 0.004(2)
C29 0.041(2) 0.048(2) 0.051(2) 0.009(2) 0.009(2) -0.005(2)
C30 0.043(2) 0.034(2) 0.046(2) 0.008(1) 0.007(2) -0.004(1)

loop_
_atom_type_symbol
_atom_type_description
_atom_type_scat_dispersion_real
_atom_type_scat_dispersion_imag
_atom_type_scat_source
C C 0.006 0.003
;
International Tables for Crystallography
(1992, Vol. C, Tables 4.2.6.8 and 6.1.1.4)
;
H H 0.000 0.000
;
International Tables for Crystallography
(1992, Vol. C, Table 6.1.1.4)
;
Cl Cl 0.174 0.200
;
International Tables for Crystallography
(1992, Vol. C, Tables 4.2.6.8 and 6.1.1.4)
;
Fe Fe 0.349 0.972
;
International Tables for Crystallography
(1992, Vol. C, Tables 4.2.6.8 and 6.1.1.4)
;
N N 0.011 0.006
;
International Tables for Crystallography
(1992, Vol. C, Tables 4.2.6.8 and 6.1.1.4)
;
O O 0.017 0.010
;
International Tables for Crystallography
(1992, Vol. C, Tables 4.2.6.8 and 6.1.1.4)
;

loop_
_geom_angle_atom_site_label_1
_geom_angle_site_symmetry_1
_geom_angle_atom_site_label_2
_geom_angle_site_symmetry_2
_geom_angle_atom_site_label_3
_geom_angle_site_symmetry_3
_geom_angle
_geom_angle_publ_flag
O1 . Fe1 . O2 . 163.3(1) yes
O1 . Fe1 . O3 . 101.6(1) yes
O2 . Fe1 . O3 . 79.7(1) yes
O1 . Fe1 . O4 . 81.3(1) yes
O2 . Fe1 . O4 . 102.2(1) yes
O3 . Fe1 . O4 . 163.89(11) yes
O1 . Fe1 . N2 . 81.2(1) yes
O2 . Fe1 . N2 . 82.1(1) yes
O3 . Fe1 . N2 . 90.0(1) yes
O4 . Fe1 . N2 . 106.2(1) yes
O1 . Fe1 . N5 . 107.2(1) yes
O2 . Fe1 . N5 . 89.5(1) yes
O3 . Fe1 . N5 . 82.39(11) yes
O4 . Fe1 . N5 . 81.6(1) yes
N2 . Fe1 . N5 . 169.6(1) yes
O5 . Cl1 . O6 . 109.0(5) yes
O5 . Cl1 . O7 . 112.4(3) yes
O6 . Cl1 . O7 . 104.3(6) yes
O5 . Cl1 . O8 . 114.1(4) yes
O6 . Cl1 . O8 . 99.5(8) yes
O7 . Cl1 . O8 . 115.9(4) yes
O9 . Cl2 . O10 . 111.8(2) yes
O9 . Cl2 . O11 . 108.0(2) yes
O10 . Cl2 . O11 . 107.1(3) yes
O9 . Cl2 . O12 . 108.58(19) yes
O10 . Cl2 . O12 . 109.8(3) yes
O11 . Cl2 . O12 . 111.6(3) yes
Fe1 . O1 . N1 . 115.16(18) yes
Fe1 . O2 . N3 . 114.6(2) yes
Fe1 . O3 . N4 . 114.1(2) yes
Fe1 . O4 . N6 . 115.25(18) yes
O1 . N1 . C1 . 116.6(3) yes
O1 . N1 . C5 . 121.7(3) yes
C1 . N1 . C5 . 121.7(3) yes
Fe1 . N2 . C6 . 121.4(2) yes
Fe1 . N2 . C10 . 119.9(2) yes
C6 . N2 . C10 . 118.6(3) yes
O2 . N3 . C11 . 121.1(3) yes
O2 . N3 . C15 . 117.4(3) yes
C11 . N3 . C15 . 121.5(3) yes
O3 . N4 . C16 . 116.1(4) yes
O3 . N4 . C20 . 121.9(3) yes
C16 . N4 . C20 . 122.0(4) yes
Fe1 . N5 . C21 . 120.7(2) yes
Fe1 . N5 . C25 . 120.6(2) yes
C21 . N5 . C25 . 118.6(3) yes
O4 . N6 . C26 . 121.4(3) yes
O4 . N6 . C30 . 117.3(3) yes
C26 . N6 . C30 . 121.3(3) yes
N1 . C1 . C2 . 121.5(3) yes
N1 . C1 . H1 . 119.24(19) no
C2 . C1 . H1 . 119.2(2) no
C1 . C2 . C3 . 118.7(3) yes
C1 . C2 . H2 . 120.7(2) no
C3 . C2 . H2 . 120.7(2) no
C2 . C3 . C4 . 118.9(3) yes
C2 . C3 . H3 . 120.6(2) no
C4 . C3 . H3 . 120.5(2) no
C3 . C4 . C5 . 122.0(3) yes
C3 . C4 . H4 . 119.0(2) no
C5 . C4 . H4 . 119.0(2) no
N1 . C5 . C4 . 117.1(3) yes
N1 . C5 . C6 . 122.8(3) yes
C4 . C5 . C6 . 120.1(3) yes
N2 . C6 . C5 . 120.1(3) yes
N2 . C6 . C7 . 122.0(3) yes
C5 . C6 . C7 . 117.9(3) yes
C6 . C7 . C8 . 118.7(3) yes
C6 . C7 . H5 . 120.7(2) no
C8 . C7 . H5 . 120.7(2) no
C7 . C8 . C9 . 120.0(3) yes
C7 . C8 . H6 . 120.0(2) no
C9 . C8 . H6 . 119.99(19) no
C8 . C9 . C10 . 119.2(3) yes
C8 . C9 . H7 . 120.39(19) no
C10 . C9 . H7 . 120.4(2) no
N2 . C10 . C9 . 121.5(3) yes
N2 . C10 . C11 . 120.6(3) yes
C9 . C10 . C11 . 117.9(3) yes
N3 . C11 . C10 . 121.6(3) yes
N3 . C11 . C12 . 116.6(3) yes
C10 . C11 . C12 . 121.7(3) yes
C11 . C12 . C13 . 122.1(3) yes
C11 . C12 . H8 . 118.9(2) no
C13 . C12 . H8 . 119.0(2) no
C12 . C13 . C14 . 118.7(3) yes
C12 . C13 . H9 . 120.6(2) no
C14 . C13 . H9 . 120.6(2) no
C13 . C14 . C15 . 119.6(3) yes
C13 . C14 . H10 . 120.2(2) no
C15 . C14 . H10 . 120.2(2) no
N3 . C15 . C14 . 121.1(3) yes
N3 . C15 . H11 . 119.5(2) no
C14 . C15 . H11 . 119.5(2) no
N4 . C16 . C17 . 120.8(5) yes
N4 . C16 . H12 . 119.6(3) no
C17 . C16 . H12 . 119.6(4) no
C16 . C17 . C18 . 119.3(5) yes
C16 . C17 . H13 . 120.3(4) no
C18 . C17 . H13 . 120.4(3) no
C17 . C18 . C19 . 119.6(4) yes
C17 . C18 . H14 . 120.2(3) no
C19 . C18 . H14 . 120.2(3) no
C18 . C19 . C20 . 121.7(5) yes
C18 . C19 . H15 . 119.1(3) no
C20 . C19 . H15 . 119.2(3) no
N4 . C20 . C19 . 116.6(4) yes
N4 . C20 . C21 . 121.9(3) yes
C19 . C20 . C21 . 121.5(4) yes
N5 . C21 . C20 . 120.1(3) yes
N5 . C21 . C22 . 121.6(4) yes
C20 . C21 . C22 . 118.3(3) yes
C21 . C22 . C23 . 119.7(4) yes
C21 . C22 . H16 . 120.1(2) no
C23 . C22 . H16 . 120.1(2) no
C22 . C23 . C24 . 119.3(4) yes
C22 . C23 . H17 . 120.4(2) no
C24 . C23 . H17 . 120.4(2) no
C23 . C24 . C25 . 118.9(4) yes
C23 . C24 . H18 . 120.6(2) no
C25 . C24 . H18 . 120.6(2) no
N5 . C25 . C24 . 121.8(3) yes
N5 . C25 . C26 . 121.2(3) yes
C24 . C25 . C26 . 117.0(3) yes
N6 . C26 . C25 . 122.8(3) yes
N6 . C26 . C27 . 116.8(3) yes
C25 . C26 . C27 . 120.4(3) yes
C26 . C27 . C28 . 122.4(4) yes
C26 . C27 . H19 . 118.8(2) no
C28 . C27 . H19 . 118.8(2) no
C27 . C28 . C29 . 118.4(4) yes
C27 . C28 . H20 . 120.8(2) no
C29 . C28 . H20 . 120.8(2) no
C28 . C29 . C30 . 119.0(4) yes
C28 . C29 . H21 . 120.5(2) no
C30 . C29 . H21 . 120.5(2) no
N6 . C30 . C29 . 122.1(3) yes
N6 . C30 . H22 . 119.0(2) no
C29 . C30 . H22 . 119.0(2) no

loop_
_geom_bond_atom_site_label_1
_geom_bond_site_symmetry_1
_geom_bond_atom_site_label_2
_geom_bond_site_symmetry_2
_geom_bond_distance
_geom_bond_publ_flag
Fe1 . O1 . 2.059(2) yes
Fe1 . O2 . 2.073(2) yes
Fe1 . O3 . 2.061(2) yes
Fe1 . O4 . 2.070(2) yes
Fe1 . N2 . 2.155(3) yes
Fe1 . N5 . 2.158(3) yes
Cl1 . O5 . 1.395(4) yes
Cl1 . O6 . 1.309(6) yes
Cl1 . O7 . 1.378(4) yes
Cl1 . O8 . 1.343(5) yes
Cl2 . O9 . 1.423(3) yes
Cl2 . O10 . 1.413(3) yes
Cl2 . O11 . 1.407(4) yes
Cl2 . O12 . 1.439(3) yes
O1 . N1 . 1.325(4) yes
O2 . N3 . 1.313(4) yes
O3 . N4 . 1.312(4) yes
O4 . N6 . 1.325(4) yes
N1 . C1 . 1.358(4) yes
N1 . C5 . 1.364(4) yes
N2 . C6 . 1.349(4) yes
N2 . C10 . 1.357(4) yes
N3 . C11 . 1.369(4) yes
N3 . C15 . 1.361(5) yes
N4 . C16 . 1.367(5) yes
N4 . C20 . 1.367(5) yes
N5 . C21 . 1.354(4) yes
N5 . C25 . 1.344(5) yes
N6 . C26 . 1.370(4) yes
N6 . C30 . 1.347(4) yes
C1 . C2 . 1.370(5) yes
C1 . H1 . 0.950 no
C2 . C3 . 1.392(6) yes
C2 . H2 . 0.950 no
C3 . C4 . 1.378(5) yes
C3 . H3 . 0.95003(11) no
C4 . C5 . 1.396(5) yes
C4 . H4 . 0.950 no
C5 . C6 . 1.486(5) yes
C6 . C7 . 1.401(5) yes
C7 . C8 . 1.374(5) yes
C7 . H5 . 0.94994(11) no
C8 . C9 . 1.371(5) yes
C8 . H6 . 0.950 no
C9 . C10 . 1.398(4) yes
C9 . H7 . 0.950 no
C10 . C11 . 1.485(5) yes
C11 . C12 . 1.398(5) yes
C12 . C13 . 1.381(5) yes
C12 . H8 . 0.950 no
C13 . C14 . 1.372(6) yes
C13 . H9 . 0.950 no
C14 . C15 . 1.364(5) yes
C14 . H10 . 0.95004(11) no
C15 . H11 . 0.950 no
C16 . C17 . 1.365(7) yes
C16 . H12 . 0.950 no
C17 . C18 . 1.365(9) yes
C17 . H13 . 0.95003(11) no
C18 . C19 . 1.384(8) yes
C18 . H14 . 0.950 no
C19 . C20 . 1.392(5) yes
C19 . H15 . 0.950 no
C20 . C21 . 1.484(6) yes
C21 . C22 . 1.392(5) yes
C22 . C23 . 1.369(7) yes
C22 . H16 . 0.950 no
C23 . C24 . 1.378(6) yes
C23 . H17 . 0.950 no
C24 . C25 . 1.405(5) yes
C24 . H18 . 0.95000(11) no
C25 . C26 . 1.490(5) yes
C26 . C27 . 1.398(5) yes
C27 . C28 . 1.374(6) yes
C27 . H19 . 0.950 no
C28 . C29 . 1.390(6) yes
C28 . H20 . 0.94993(11) no
C29 . C30 . 1.363(5) yes
C29 . H21 . 0.950 no
C30 . H22 . 0.950 no

loop_
_geom_contact_atom_site_label_1
_geom_contact_site_symmetry_1
_geom_contact_atom_site_label_2
_geom_contact_site_symmetry_2
_geom_contact_distance
_geom_contact_publ_flag
Fe1 . O1 . 2.059(2) yes
Fe1 . O2 . 2.073(2) yes
Fe1 . O3 . 2.061(2) yes
Fe1 . O4 . 2.070(2) yes
Fe1 . N1 . 2.883(3) yes
Fe1 . N2 . 2.155(3) yes
Fe1 . N3 . 2.880(3) yes
Fe1 . N4 . 2.860(3) yes
Fe1 . N5 . 2.158(3) yes
Fe1 . N6 . 2.895(3) yes
Fe1 . C5 . 3.266(3) yes
Fe1 . C6 . 3.081(3) yes
Fe1 . C10 . 3.066(3) yes
Fe1 . C11 . 3.246(3) yes
Fe1 . C20 . 3.255(3) yes
Fe1 . C21 . 3.078(3) yes
Fe1 . C25 . 3.069(3) yes
Fe1 . C26 . 3.268(3) yes
Cl1 . O5 . 1.395(4) yes
Cl1 . O6 . 1.309(6) yes
Cl1 . O7 . 1.378(4) yes
Cl1 . O8 . 1.343(5) yes
Cl1 . H3 3_555 3.593(4) no
Cl1 . H4 3_555 3.227(4) no
Cl1 . H6 4_555 3.151(3) no
Cl1 . H10 3_655 3.376(4) no
Cl1 . H16 2_666 3.147(4) no
Cl1 . H21 3_655 3.474(4) no
Cl2 . O9 . 1.423(3) yes
Cl2 . O10 . 1.413(3) yes
Cl2 . O11 . 1.407(4) yes
Cl2 . O12 . 1.439(3) yes
Cl2 . H1 2_656 3.372(3) no
Cl2 . H2 2_656 3.312(4) no
Cl2 . H3 1_655 3.531(4) no
Cl2 . H7 4_555 3.170(3) no
Cl2 . H9 3_655 3.549(4) no
Cl2 . H13 1_655 3.029(5) no
Cl2 . H19 . 3.014(4) no
Cl2 . H20 . 3.423(4) no
O1 . O3 . 3.192(3) yes
O1 . O3 3_545 3.475(4) yes
O1 . O4 . 2.689(3) yes
O1 . N1 . 1.325(4) yes
O1 . N2 . 2.744(3) yes
O1 . N4 . 3.335(4) yes
O1 . N5 . 3.394(4) yes
O1 . C1 . 2.282(4) yes
O1 . C2 . 3.556(4) yes
O1 . C4 . 3.589(4) yes
O1 . C5 . 2.349(4) yes
O1 . C6 . 2.870(4) yes
O1 . H1 . 2.441(4) no
O1 . H12 3_545 3.393(6) no
O1 . H17 2_656 3.202(5) no
O2 . O3 . 2.648(4) yes
O2 . O4 . 3.224(3) yes
O2 . N1 3_555 3.428(4) yes
O2 . N2 . 2.778(4) yes
O2 . N3 . 1.313(4) yes
O2 . N5 . 2.980(4) yes
O2 . N6 . 3.260(4) yes
O2 . C1 3_555 3.344(4) yes
O2 . C2 3_555 3.255(4) yes
O2 . C3 3_555 3.242(5) yes
O2 . C4 3_555 3.306(4) yes
O2 . C5 3_555 3.398(4) yes
O2 . C10 . 2.833(4) yes
O2 . C11 . 2.336(4) yes
O2 . C12 . 3.574(4) yes
O2 . C14 . 3.546(5) yes
O2 . C15 . 2.285(4) yes
O2 . C25 . 3.402(4) yes
O2 . C26 . 3.280(4) yes
O2 . H11 . 2.457(4) no
O3 . N1 . 3.223(4) yes
O3 . N1 3_555 3.340(4) yes
O3 . N2 . 2.981(4) yes
O3 . N4 . 1.312(4) yes
O3 . N5 . 2.780(4) yes
O3 . C5 . 3.264(4) yes
O3 . C5 3_555 3.122(4) yes
O3 . C6 . 3.412(4) yes
O3 . C6 3_555 2.978(4) yes
O3 . C7 3_555 3.120(4) yes
O3 . C16 . 2.274(5) yes
O3 . C17 . 3.537(5) yes
O3 . C19 . 3.572(5) yes
O3 . C20 . 2.342(5) yes
O3 . C21 . 2.849(5) yes
O3 . H5 3_555 3.197(4) no
O3 . H12 . 2.440(5) no
O4 . N2 . 3.378(4) yes
O4 . N3 . 3.365(4) yes
O4 . N5 . 2.764(4) yes
O4 . N6 . 1.325(4) yes
O4 . C25 . 2.870(4) yes
O4 . C26 . 2.350(4) yes
O4 . C27 . 3.592(4) yes
O4 . C29 . 3.552(5) yes
O4 . C30 . 2.282(4) yes
O4 . H4 3_545 3.253(4) no
O4 . H12 3_545 3.275(6) no
O4 . H17 2_656 3.039(5) no
O4 . H22 . 2.439(4) no
O5 . O6 . 2.202(9) yes
O5 . O7 . 2.305(6) yes
O5 . O8 . 2.298(6) yes
O5 . C4 3_555 3.596(6) yes
O5 . C7 3_555 3.536(6) yes
O5 . C22 2_666 3.475(7) yes
O5 . H4 3_555 2.886(7) no
O5 . H5 3_555 2.599(6) no
O5 . H6 4_555 2.846(6) no
O5 . H16 2_666 2.740(7) no
O6 . O7 . 2.12(1) yes
O6 . O8 . 2.025(13) yes
O6 . N6 1_565 3.414(9) yes
O6 . C4 3_555 3.501(11) yes
O6 . C29 1_565 3.378(8) yes
O6 . C30 1_565 2.928(7) yes
O6 . H3 3_555 3.036(14) no
O6 . H4 3_555 2.80(1) no
O6 . H10 3_655 3.04(1) no
O6 . H15 2_666 3.542(15) no
O6 . H16 2_666 2.956(14) no
O6 . H20 3_655 3.256(14) no
O6 . H21 1_565 3.558(8) no
O6 . H22 1_565 2.801(8) no
O7 . O8 . 2.307(7) yes
O7 . C8 4_555 3.217(6) yes
O7 . C9 4_555 3.535(6) yes
O7 . C13 3_655 3.242(6) yes
O7 . C14 3_655 3.251(6) yes
O7 . C19 2_666 3.481(8) yes
O7 . H6 4_555 2.492(6) no
O7 . H7 4_555 3.144(6) no
O7 . H9 3_655 2.638(6) no
O7 . H10 3_655 2.669(7) no
O7 . H15 2_666 3.340(9) no
O7 . H16 2_666 3.214(8) no
O7 . H21 3_655 3.527(7) no
O8 . C3 3_555 3.51(1) yes
O8 . C15 . 3.291(6) yes
O8 . C28 3_655 3.421(9) yes
O8 . C29 3_655 3.242(7) yes
O8 . H3 3_555 2.997(11) no
O8 . H4 3_555 3.381(9) no
O8 . H11 . 2.348(6) no
O8 . H19 . 3.203(11) no
O8 . H20 3_655 2.91(1) no
O8 . H21 3_655 2.543(7) no
O9 . O10 . 2.348(4) yes
O9 . O11 . 2.291(5) yes
O9 . O12 . 2.324(4) yes
O9 . C1 2_656 3.298(5) yes
O9 . C9 4_555 3.271(5) yes
O9 . C24 . 3.350(5) yes
O9 . C27 . 3.196(5) yes
O9 . H1 2_656 2.456(4) no
O9 . H2 2_656 3.373(5) no
O9 . H7 4_555 2.681(5) no
O9 . H15 2_656 3.585(6) no
O9 . H18 . 2.469(5) no
O9 . H19 . 2.373(5) no
O10 . O11 . 2.268(6) yes
O10 . O12 . 2.333(5) yes
O10 . C13 3_655 3.514(6) yes
O10 . C27 . 3.452(6) yes
O10 . C28 . 3.415(6) yes
O10 . C29 3_655 3.258(5) yes
O10 . C30 3_655 3.212(5) yes
O10 . H3 1_655 2.937(6) no
O10 . H9 3_655 3.221(6) no
O10 . H13 1_655 3.060(7) no
O10 . H19 . 2.817(6) no
O10 . H20 . 2.767(6) no
O10 . H21 3_655 2.691(5) no
O10 . H22 3_655 2.571(5) no
O11 . O11 2_756 3.405(11) yes
O11 . O12 . 2.354(6) yes
O11 . C2 1_655 3.176(6) yes
O11 . C3 1_655 3.407(6) yes
O11 . C18 2_656 3.185(6) yes
O11 . H2 1_655 2.490(6) no
O11 . H2 2_656 3.166(7) no
O11 . H3 1_655 2.958(6) no
O11 . H13 1_655 3.224(7) no
O11 . H14 2_656 2.573(6) no
O11 . H19 . 3.503(6) no
O11 . H20 . 3.259(7) no
O12 . C9 4_555 3.499(5) yes
O12 . C11 4_555 3.566(5) yes
O12 . C12 3_655 3.470(6) yes
O12 . C12 4_555 3.034(5) yes
O12 . C13 3_655 3.550(7) yes
O12 . C13 4_555 3.381(5) yes
O12 . C17 1_655 3.206(6) yes
O12 . C18 1_655 3.539(7) yes
O12 . H1 2_656 3.440(5) no
O12 . H2 2_656 2.893(6) no
O12 . H7 4_555 2.665(5) no
O12 . H8 3_655 2.882(6) no
O12 . H8 4_555 2.966(5) no
O12 . H9 3_655 3.035(7) no
O12 . H9 4_555 3.594(5) no
O12 . H13 1_655 2.407(6) no
O12 . H14 1_655 3.101(8) no
N1 . N2 . 2.969(4) yes
N1 . N4 . 3.148(4) yes
N1 . C1 . 1.358(4) yes
N1 . C2 . 2.380(4) yes
N1 . C3 . 2.749(5) yes
N1 . C4 . 2.355(5) yes
N1 . C5 . 1.364(4) yes
N1 . C6 . 2.503(4) yes
N1 . C16 . 3.302(5) yes
N1 . H1 . 2.002(4) no
N1 . H2 . 3.237(4) no
N1 . H4 . 3.213(5) no
N1 . H12 . 3.444(5) no
N2 . N3 . 3.002(4) yes
N2 . C5 . 2.458(4) yes
N2 . C6 . 1.349(4) yes
N2 . C7 . 2.406(4) yes
N2 . C8 . 2.776(4) yes
N2 . C9 . 2.404(4) yes
N2 . C10 . 1.357(4) yes
N2 . C11 . 2.469(4) yes
N2 . C16 3_545 3.338(5) yes
N2 . H5 . 3.257(4) no
N2 . H7 . 3.256(4) no
N2 . H12 3_545 2.904(5) no
N3 . N6 . 3.164(4) yes
N3 . C1 3_555 3.488(4) yes
N3 . C2 3_555 3.156(4) yes
N3 . C3 3_555 3.454(5) yes
N3 . C10 . 2.492(4) yes
N3 . C11 . 1.369(4) yes
N3 . C12 . 2.354(5) yes
N3 . C13 . 2.745(5) yes
N3 . C14 . 2.373(5) yes
N3 . C15 . 1.361(5) yes
N3 . C26 . 3.467(4) yes
N3 . C30 . 3.497(5) yes
N3 . H2 3_555 3.258(4) no
N3 . H8 . 3.213(5) no
N3 . H10 . 3.229(5) no
N3 . H11 . 2.007(5) no
N4 . N5 . 2.983(4) yes
N4 . C1 . 3.457(4) yes
N4 . C5 . 3.484(5) yes
N4 . C6 3_555 3.347(4) yes
N4 . C7 3_555 3.186(5) yes
N4 . C8 3_555 3.456(5) yes
N4 . C16 . 1.367(5) yes
N4 . C17 . 2.374(5) yes
N4 . C18 . 2.731(6) yes
N4 . C19 . 2.347(6) yes
N4 . C20 . 1.367(5) yes
N4 . C21 . 2.493(5) yes
N4 . H5 3_555 3.423(5) no
N4 . H12 . 2.013(6) no
N4 . H13 . 3.232(6) no
N4 . H15 . 3.208(6) no
N5 . N6 . 2.992(4) yes
N5 . C20 . 2.460(5) yes
N5 . C21 . 1.354(4) yes
N5 . C22 . 2.396(5) yes
N5 . C23 . 2.781(5) yes
N5 . C23 2_656 3.487(5) yes
N5 . C24 . 2.402(5) yes
N5 . C25 . 1.344(5) yes
N5 . C26 . 2.470(4) yes
N5 . H16 . 3.247(5) no
N5 . H17 2_656 3.461(5) no
N5 . H18 . 3.253(5) no
N6 . C15 . 3.398(5) yes
N6 . C25 . 2.511(4) yes
N6 . C26 . 1.370(4) yes
N6 . C27 . 2.358(5) yes
N6 . C28 . 2.753(5) yes
N6 . C29 . 2.371(5) yes
N6 . C30 . 1.347(4) yes
N6 . H16 2_656 3.576(5) no
N6 . H19 . 3.216(5) no
N6 . H21 . 3.225(5) no
N6 . H22 . 1.989(4) no
C1 . C2 . 1.370(5) yes
C1 . C3 . 2.376(6) yes
C1 . C4 . 2.715(5) yes
C1 . C5 . 2.377(5) yes
C1 . C10 3_545 3.422(4) yes
C1 . C11 3_545 3.577(5) yes
C1 . C16 . 3.337(5) yes
C1 . C17 . 3.480(5) yes
C1 . H1 . 0.950 no
C1 . H2 . 2.026(5) no
C1 . H3 . 3.239(5) no
C2 . C3 . 1.392(6) yes
C2 . C4 . 2.385(5) yes
C2 . C5 . 2.791(5) yes
C2 . C11 3_545 3.549(5) yes
C2 . C15 3_545 3.435(5) yes
C2 . C16 . 3.402(5) yes
C2 . C17 . 3.236(6) yes
C2 . H1 . 2.012(5) no
C2 . H2 . 0.950 no
C2 . H3 . 2.046(6) no
C2 . H4 . 3.241(5) no
C2 . H11 3_545 3.587(5) no
C2 . H12 . 3.561(5) no
C2 . H13 . 3.283(5) no
C3 . C4 . 1.378(5) yes
C3 . C5 . 2.427(5) yes
C3 . C15 3_545 3.466(5) yes
C3 . C16 . 3.409(6) yes
C3 . C17 . 3.500(7) yes
C3 . H1 . 3.235(6) no
C3 . H2 . 2.047(6) no
C3 . H3 . 0.95003(11) no
C3 . H4 . 2.017(5) no
C3 . H11 3_545 3.236(5) no
C3 . H12 . 3.183(5) no
C3 . H13 . 3.345(6) no
C3 . H22 3_555 3.429(5) no
C4 . C5 . 1.396(5) yes
C4 . C6 . 2.498(5) yes
C4 . C7 . 2.906(5) yes
C4 . C16 . 3.371(6) yes
C4 . H2 . 3.249(5) no
C4 . H3 . 2.032(5) no
C4 . H4 . 0.950 no
C4 . H5 . 2.621(5) no
C4 . H12 . 2.927(6) no
C5 . C6 . 1.486(5) yes
C5 . C7 . 2.474(5) yes
C5 . C16 . 3.364(5) yes
C5 . H1 . 3.225(5) no
C5 . H3 . 3.282(5) no
C5 . H4 . 2.034(5) no
C5 . H5 . 2.628(5) no
C5 . H12 . 3.117(5) no
C6 . C7 . 1.401(5) yes
C6 . C8 . 2.387(5) yes
C6 . C9 . 2.733(5) yes
C6 . C10 . 2.327(5) yes
C6 . C16 3_545 3.492(5) yes
C6 . H4 . 2.643(5) no
C6 . H5 . 2.055(5) no
C6 . H6 . 3.251(5) no
C6 . H12 3_545 3.286(5) no
C7 . C8 . 1.374(5) yes
C7 . C9 . 2.378(5) yes
C7 . C10 . 2.741(5) yes
C7 . C20 3_545 3.589(5) yes
C7 . H4 . 2.619(5) no
C7 . H5 . 0.94994(11) no
C7 . H6 . 2.024(5) no
C7 . H7 . 3.238(5) no
C7 . H17 4_454 3.170(5) no
C8 . C9 . 1.371(5) yes
C8 . C10 . 2.388(5) yes
C8 . C16 3_545 3.598(5) yes
C8 . H1 3_555 3.567(5) no
C8 . H5 . 2.031(5) no
C8 . H6 . 0.950 no
C8 . H7 . 2.025(5) no
C8 . H17 4_454 3.085(5) no
C9 . C10 . 1.398(4) yes
C9 . C11 . 2.470(5) yes
C9 . C12 . 2.969(5) yes
C9 . C16 3_545 3.435(5) yes
C9 . C17 3_545 3.549(5) yes
C9 . H1 3_555 2.983(5) no
C9 . H5 . 3.239(5) no
C9 . H6 . 2.021(5) no
C9 . H7 . 0.950 no
C9 . H8 . 2.733(5) no
C9 . H9 2_655 3.477(5) no
C9 . H12 3_545 3.582(5) no
C10 . C11 . 1.485(5) yes
C10 . C12 . 2.519(5) yes
C10 . C16 3_545 3.275(5) yes
C10 . H1 3_555 3.149(4) no
C10 . H6 . 3.250(5) no
C10 . H7 . 2.049(4) no
C10 . H8 . 2.676(5) no
C10 . H12 3_545 3.038(5) no
C11 . C12 . 1.398(5) yes
C11 . C13 . 2.431(5) yes
C11 . C14 . 2.784(5) yes
C11 . C15 . 2.382(5) yes
C11 . H1 3_555 3.520(5) no
C11 . H2 3_555 3.475(5) no
C11 . H7 . 2.621(5) no
C11 . H8 . 2.035(5) no
C11 . H9 . 3.287(5) no
C11 . H11 . 3.231(5) no
C11 . H12 3_545 3.531(5) no
C12 . C13 . 1.381(5) yes
C12 . C14 . 2.368(6) yes
C12 . C15 . 2.711(5) yes
C12 . H7 . 2.711(5) no
C12 . H8 . 0.950 no
C12 . H8 2_655 3.365(7) no
C12 . H9 . 2.036(5) no
C12 . H10 . 3.231(5) no
C12 . H13 3_545 3.063(6) no
C13 . C14 . 1.372(6) yes
C13 . C15 . 2.365(6) yes
C13 . H8 . 2.020(5) no
C13 . H8 2_655 3.306(5) no
C13 . H9 . 0.950 no
C13 . H10 . 2.024(6) no
C13 . H11 . 3.221(6) no
C13 . H14 4_554 3.080(6) no
C14 . C15 . 1.364(5) yes
C14 . C28 . 3.525(5) yes
C14 . C29 . 3.326(6) yes
C14 . C30 . 3.575(5) yes
C14 . H8 . 3.222(6) no
C14 . H9 . 2.028(6) no
C14 . H10 . 0.95004(11) no
C14 . H11 . 2.010(6) no
C14 . H14 4_554 3.020(6) no
C14 . H21 . 3.527(6) no
C15 . C26 . 3.416(5) yes
C15 . C27 . 3.418(5) yes
C15 . C28 . 3.489(5) yes
C15 . C29 . 3.528(5) yes
C15 . C30 . 3.468(5) yes
C15 . H2 3_555 3.332(5) no
C15 . H3 3_555 3.395(5) no
C15 . H9 . 3.226(6) no
C15 . H10 . 2.017(5) no
C15 . H11 . 0.950 no
C16 . C17 . 1.365(7) yes
C16 . C18 . 2.355(9) yes
C16 . C19 . 2.716(8) yes
C16 . C20 . 2.390(7) yes
C16 . H12 . 0.950 no
C16 . H13 . 2.019(6) no
C16 . H14 . 3.216(8) no
C17 . C18 . 1.365(9) yes
C17 . C19 . 2.375(9) yes
C17 . C20 . 2.789(7) yes
C17 . H2 . 3.412(5) no
C17 . H8 3_555 2.961(6) no
C17 . H12 . 2.012(9) no
C17 . H13 . 0.95003(11) no
C17 . H14 . 2.017(8) no
C17 . H15 . 3.228(9) no
C18 . C19 . 1.384(8) yes
C18 . C20 . 2.425(6) yes
C18 . H9 4_455 3.353(6) no
C18 . H10 4_455 3.476(7) no
C18 . H12 . 3.213(9) no
C18 . H13 . 2.019(9) no
C18 . H14 . 0.950 no
C18 . H15 . 2.025(9) no
C19 . C20 . 1.392(5) yes
C19 . C21 . 2.511(6) yes
C19 . C22 . 2.957(7) yes
C19 . H13 . 3.238(9) no
C19 . H14 . 2.035(6) no
C19 . H15 . 0.950 no
C19 . H16 . 2.700(7) no
C19 . H18 2_656 3.219(6) no
C20 . C21 . 1.484(6) yes
C20 . C22 . 2.469(7) yes
C20 . H12 . 3.239(7) no
C20 . H14 . 3.279(5) no
C20 . H15 . 2.032(6) no
C20 . H16 . 2.619(6) no
C20 . H18 2_656 3.491(5) no
C21 . C22 . 1.392(5) yes
C21 . C23 . 2.387(6) yes
C21 . C24 . 2.733(6) yes
C21 . C24 2_656 3.474(5) yes
C21 . C25 . 2.319(5) yes
C21 . H5 3_555 3.552(5) no
C21 . H15 . 2.668(5) no
C21 . H16 . 2.041(5) no
C21 . H17 . 3.249(6) no
C21 . H18 2_656 3.426(5) no
C22 . C23 . 1.369(7) yes
C22 . C24 . 2.370(6) yes
C22 . C24 2_656 3.571(6) yes
C22 . C25 . 2.726(5) yes
C22 . C25 2_656 3.533(5) yes
C22 . H15 . 2.706(7) no
C22 . H16 . 0.950 no
C22 . H17 . 2.022(6) no
C22 . H18 . 3.232(6) no
C23 . C24 . 1.378(6) yes
C23 . C25 . 2.396(5) yes
C23 . C25 2_656 3.531(5) yes
C23 . H6 4_555 3.278(5) no
C23 . H16 . 2.020(6) no
C23 . H17 . 0.950 no
C23 . H18 . 2.033(6) no
C24 . C25 . 1.405(5) yes
C24 . C26 . 2.468(5) yes
C24 . C27 . 2.905(6) yes
C24 . H15 2_656 3.374(6) no
C24 . H16 . 3.231(6) no
C24 . H17 . 2.031(5) no
C24 . H18 . 0.95000(11) no
C24 . H19 . 2.620(6) no
C25 . C26 . 1.490(5) yes
C25 . C27 . 2.507(5) yes
C25 . H17 . 3.262(5) no
C25 . H18 . 2.058(5) no
C25 . H19 . 2.651(5) no
C26 . C27 . 1.398(5) yes
C26 . C28 . 2.429(5) yes
C26 . C29 . 2.784(5) yes
C26 . C30 . 2.369(5) yes
C26 . H11 . 3.254(5) no
C26 . H15 2_656 3.259(6) no
C26 . H18 . 2.614(5) no
C26 . H19 . 2.034(5) no
C26 . H20 . 3.286(5) no
C26 . H22 . 3.217(5) no
C27 . C28 . 1.374(6) yes
C27 . C29 . 2.374(6) yes
C27 . C30 . 2.703(5) yes
C27 . H11 . 3.075(5) no
C27 . H15 2_656 3.140(6) no
C27 . H18 . 2.610(5) no
C27 . H19 . 0.950 no
C27 . H20 . 2.032(6) no
C27 . H21 . 3.238(6) no
C28 . C29 . 1.390(6) yes
C28 . C30 . 2.371(5) yes
C28 . H10 . 3.428(6) no
C28 . H11 . 3.363(6) no
C28 . H15 2_656 3.566(6) no
C28 . H19 . 2.012(6) no
C28 . H20 . 0.94993(11) no
C28 . H21 . 2.043(6) no
C28 . H22 . 3.228(6) no
C29 . C30 . 1.363(5) yes
C29 . H10 . 3.442(6) no
C29 . H10 3_645 3.448(6) no
C29 . H19 . 3.231(6) no
C29 . H20 . 2.046(6) no
C29 . H21 . 0.950 no
C29 . H22 . 2.003(5) no
C30 . H20 . 3.235(5) no
C30 . H21 . 2.019(5) no
C30 . H22 . 0.950 no
H1 . H2 . 2.318(5) no
H1 . H7 3_545 3.016(5) no
H1 . H18 2_656 3.261(5) no
H2 . H3 . 2.359(6) no
H2 . H13 . 3.332(5) no
H2 . H14 2_556 3.516(6) no
H3 . H4 . 2.321(5) no
H3 . H11 3_545 3.006(5) no
H3 . H13 . 3.423(7) no
H3 . H20 1_455 2.923(5) no
H3 . H22 3_555 2.901(5) no
H4 . H5 . 2.166(5) no
H4 . H12 . 3.204(6) no
H4 . H22 3_555 3.211(5) no
H5 . H6 . 2.334(5) no
H5 . H17 4_454 3.074(5) no
H6 . H7 . 2.326(5) no
H6 . H16 3_545 3.493(6) no
H6 . H17 4_454 2.898(5) no
H6 . H18 4_454 3.534(5) no
H7 . H8 . 2.344(5) no
H7 . H9 2_655 2.688(5) no
H8 . H8 2_655 2.842(7) no
H8 . H9 . 2.326(5) no
H8 . H9 2_655 2.774(6) no
H8 . H13 3_545 2.448(6) no
H9 . H10 . 2.336(6) no
H9 . H14 4_554 3.013(6) no
H10 . H11 . 2.309(5) no
H10 . H14 4_554 2.841(7) no
H10 . H15 4_554 3.464(5) no
H10 . H20 . 3.485(5) no
H10 . H21 . 3.527(6) no
H10 . H21 3_655 3.267(6) no
H11 . H19 . 3.311(5) no
H11 . H20 3_655 3.392(6) no
H11 . H21 3_655 3.075(5) no
H12 . H13 . 2.314(7) no
H12 . H22 3_555 3.449(6) no
H13 . H14 . 2.323(9) no
H13 . H22 3_555 3.565(9) no
H14 . H15 . 2.325(8) no
H15 . H16 . 2.311(7) no
H15 . H18 2_656 2.820(6) no
H15 . H19 2_656 3.303(6) no
H16 . H17 . 2.326(7) no
H17 . H18 . 2.341(6) no
H18 . H19 . 2.161(5) no
H19 . H20 . 2.319(6) no
H19 . H21 3_655 3.435(6) no
H20 . H21 . 2.359(6) no
H20 . H21 3_655 3.360(6) no
H21 . H22 . 2.305(5) no

loop_
_geom_torsion_atom_site_label_1
_geom_torsion_site_symmetry_1
_geom_torsion_atom_site_label_2
_geom_torsion_site_symmetry_2
_geom_torsion_atom_site_label_3
_geom_torsion_site_symmetry_3
_geom_torsion_atom_site_label_4
_geom_torsion_site_symmetry_4
_geom_torsion
_geom_torsion_publ_flag
O2 . Fe1 . O1 . N1 . -66.2(12) yes
O3 . Fe1 . O1 . N1 . 26.4(5) yes
O4 . Fe1 . O1 . N1 . -169.7(4) yes
N2 . Fe1 . O1 . N1 . -61.7(4) yes
N5 . Fe1 . O1 . N1 . 111.9(4) yes
O1 . Fe1 . O2 . N3 . -57.8(12) yes
O3 . Fe1 . O2 . N3 . -153.6(4) yes
O4 . Fe1 . O2 . N3 . 42.7(5) yes
N2 . Fe1 . O2 . N3 . -62.2(4) yes
N5 . Fe1 . O2 . N3 . 124.0(4) yes
O1 . Fe1 . O3 . N4 . 44.7(5) yes
O2 . Fe1 . O3 . N4 . -152.3(4) yes
O4 . Fe1 . O3 . N4 . -54.0(13) yes
N2 . Fe1 . O3 . N4 . 125.7(4) yes
N5 . Fe1 . O3 . N4 . -61.4(4) yes
O1 . Fe1 . O4 . N6 . -170.6(4) yes
O2 . Fe1 . O4 . N6 . 26.0(5) yes
O3 . Fe1 . O4 . N6 . -69.0(13) yes
N2 . Fe1 . O4 . N6 . 111.3(4) yes
N5 . Fe1 . O4 . N6 . -61.6(4) yes
O1 . Fe1 . N2 . C6 . 37.8(5) yes
O1 . Fe1 . N2 . C10 . -146.0(5) yes
O2 . Fe1 . N2 . C6 . -143.5(5) yes
O2 . Fe1 . N2 . C10 . 32.7(5) yes
O3 . Fe1 . N2 . C6 . -63.9(5) yes
O3 . Fe1 . N2 . C10 . 112.3(5) yes
O4 . Fe1 . N2 . C6 . 116.0(5) yes
O4 . Fe1 . N2 . C10 . -67.8(5) yes
N5 . Fe1 . N2 . C6 . -106.5(19) yes
N5 . Fe1 . N2 . C10 . 69.7(21) yes
O1 . Fe1 . N5 . C21 . -68.1(5) yes
O1 . Fe1 . N5 . C25 . 115.8(5) yes
O2 . Fe1 . N5 . C21 . 111.3(5) yes
O2 . Fe1 . N5 . C25 . -64.8(5) yes
O3 . Fe1 . N5 . C21 . 31.7(5) yes
O3 . Fe1 . N5 . C25 . -144.4(5) yes
O4 . Fe1 . N5 . C21 . -146.3(5) yes
O4 . Fe1 . N5 . C25 . 37.6(5) yes
N2 . Fe1 . N5 . C21 . 74.7(20) yes
N2 . Fe1 . N5 . C25 . -101.4(19) yes
Fe1 . O1 . N1 . C1 . -128.2(3) yes
Fe1 . O1 . N1 . C5 . 52.0(4) yes
Fe1 . O2 . N3 . C11 . 52.2(4) yes
Fe1 . O2 . N3 . C15 . -130.4(3) yes
Fe1 . O3 . N4 . C16 . -127.7(4) yes
Fe1 . O3 . N4 . C20 . 54.1(4) yes
Fe1 . O4 . N6 . C26 . 51.4(4) yes
Fe1 . O4 . N6 . C30 . -129.2(3) yes
O1 . N1 . C1 . C2 . 178.4(4) yes
C5 . N1 . C1 . C2 . -1.8(7) yes
O1 . N1 . C5 . C4 . -177.1(4) yes
O1 . N1 . C5 . C6 . 4.7(6) yes
C1 . N1 . C5 . C4 . 3.1(7) yes
C1 . N1 . C5 . C6 . -175.1(4) yes
Fe1 . N2 . C6 . C5 . -2.5(5) yes
Fe1 . N2 . C6 . C7 . 176.5(3) yes
C10 . N2 . C6 . C5 . -178.7(4) yes
C10 . N2 . C6 . C7 . 0.3(7) yes
Fe1 . N2 . C10 . C9 . -174.7(3) yes
Fe1 . N2 . C10 . C11 . 6.7(5) yes
C6 . N2 . C10 . C9 . 1.6(7) yes
C6 . N2 . C10 . C11 . -177.0(4) yes
O2 . N3 . C11 . C10 . 7.4(6) yes
O2 . N3 . C11 . C12 . -175.7(4) yes
C15 . N3 . C11 . C10 . -169.8(4) yes
C15 . N3 . C11 . C12 . 7.0(7) yes
O2 . N3 . C15 . C14 . 176.3(4) yes
C11 . N3 . C15 . C14 . -6.4(7) yes
O3 . N4 . C16 . C17 . 177.7(5) yes
C20 . N4 . C16 . C17 . -4.1(9) yes
O3 . N4 . C20 . C19 . -177.4(4) yes
O3 . N4 . C20 . C21 . 4.2(7) yes
C16 . N4 . C20 . C19 . 4.5(9) yes
C16 . N4 . C20 . C21 . -173.9(5) yes
Fe1 . N5 . C21 . C20 . 7.1(5) yes
Fe1 . N5 . C21 . C22 . -175.5(3) yes
C25 . N5 . C21 . C20 . -176.7(4) yes
C25 . N5 . C21 . C22 . 0.7(7) yes
Fe1 . N5 . C25 . C24 . 178.1(3) yes
Fe1 . N5 . C25 . C26 . -2.6(5) yes
C21 . N5 . C25 . C24 . 1.9(7) yes
C21 . N5 . C25 . C26 . -178.8(4) yes
O4 . N6 . C26 . C25 . 4.5(6) yes
O4 . N6 . C26 . C27 . -177.5(4) yes
C30 . N6 . C26 . C25 . -174.9(4) yes
C30 . N6 . C26 . C27 . 3.1(7) yes
O4 . N6 . C30 . C29 . 178.7(4) yes
C26 . N6 . C30 . C29 . -1.9(7) yes
N1 . C1 . C2 . C3 . -0.3(7) yes
C1 . C2 . C3 . C4 . 0.8(7) yes
C2 . C3 . C4 . C5 . 0.6(8) yes
C3 . C4 . C5 . N1 . -2.6(7) yes
C3 . C4 . C5 . C6 . 175.7(5) yes
N1 . C5 . C6 . N2 . -31.4(6) yes
N1 . C5 . C6 . C7 . 149.5(4) yes
C4 . C5 . C6 . N2 . 150.3(5) yes
C4 . C5 . C6 . C7 . -28.7(7) yes
N2 . C6 . C7 . C8 . -1.8(6) yes
C5 . C6 . C7 . C8 . 177.2(4) yes
C6 . C7 . C8 . C9 . 1.5(7) yes
C7 . C8 . C9 . C10 . 0.2(7) yes
C8 . C9 . C10 . N2 . -1.8(7) yes
C8 . C9 . C10 . C11 . 176.8(4) yes
N2 . C10 . C11 . N3 . -40.2(6) yes
N2 . C10 . C11 . C12 . 143.1(4) yes
C9 . C10 . C11 . N3 . 141.2(5) yes
C9 . C10 . C11 . C12 . -35.5(7) yes
N3 . C11 . C12 . C13 . -1.9(7) yes
C10 . C11 . C12 . C13 . 174.9(4) yes
C11 . C12 . C13 . C14 . -3.9(7) yes
C12 . C13 . C14 . C15 . 4.8(8) yes
C13 . C14 . C15 . N3 . 0.2(8) yes
N4 . C16 . C17 . C18 . 0.6(10) yes
C16 . C17 . C18 . C19 . 2.2(11) yes
C17 . C18 . C19 . C20 . -1.6(11) yes
C18 . C19 . C20 . N4 . -1.7(10) yes
C18 . C19 . C20 . C21 . 176.7(6) yes
N4 . C20 . C21 . N5 . -38.0(7) yes
N4 . C20 . C21 . C22 . 144.5(5) yes
C19 . C20 . C21 . N5 . 143.7(6) yes
C19 . C20 . C21 . C22 . -33.8(9) yes
N5 . C21 . C22 . C23 . -2.8(8) yes
C20 . C21 . C22 . C23 . 174.7(5) yes
C21 . C22 . C23 . C24 . 2.2(8) yes
C22 . C23 . C24 . C25 . 0.3(8) yes
C23 . C24 . C25 . N5 . -2.4(8) yes
C23 . C24 . C25 . C26 . 178.3(5) yes
N5 . C25 . C26 . N6 . -31.3(7) yes
N5 . C25 . C26 . C27 . 150.8(4) yes
C24 . C25 . C26 . N6 . 148.1(5) yes
C24 . C25 . C26 . C27 . -29.9(7) yes
N6 . C26 . C27 . C28 . -2.1(7) yes
C25 . C26 . C27 . C28 . 176.0(5) yes
C26 . C27 . C28 . C29 . -0.2(8) yes
C27 . C28 . C29 . C30 . 1.5(8) yes
C28 . C29 . C30 . N6 . -0.5(8) yes
